data_2312376
loop_
_publ_author_name
'Shishkina, Svitlana V.'
'Shaposhnyk, Anna M.'
'Konovalova, Irina S.'
'Dyakonenko, Victoriya V.'
'Vaksler, Yevhenii O.'

_publ_section_title
;
 Concomitant polymorphs of 2-imino-2H-chromene-3-carboxylic acid amide:
 experimental and quantum chemical study.
;
_journal_coeditor_code XK5104
_journal_issue 1
_journal_name_full 'Acta crystallographica Section B, Structural science, crystal engineering and materials'
_journal_paper_doi 10.1107/S2052520623010193
_journal_volume 80
_journal_year 2024
_chemical_formula_moiety 'C10 H8 N2 O2'
_chemical_formula_sum 'C10 H8 N2 O2'
_chemical_formula_weight 188.18
_space_group_crystal_system monoclinic
_space_group_IT_number 14
_space_group_name_Hall '-P 2ybc'
_space_group_name_H-M_alt 'P 1 21/c 1'
_atom_sites_solution_hydrogens mixed
_audit_creation_date 2023-08-20
_audit_creation_method
;
Olex2 1.5
(compiled 2023.03.06 svn.rbb2c1857 for OlexSys, GUI svn.r6748)
;
_cell_angle_alpha 90
_cell_angle_beta 94.037(5)
_cell_angle_gamma 90
_cell_formula_units_Z 4
_cell_length_a 4.7332(3)
_cell_length_b 14.6353(10)
_cell_length_c 12.5289(8)
_cell_measurement_reflns_used 1318
_cell_measurement_temperature 296.15
_cell_measurement_theta_max 28.7600
_cell_measurement_theta_min 4.5290
_cell_volume 865.75(10)
_computing_cell_refinement 'CrysAlisPro 1.171.39.46 (Rigaku OD, 2018)'
_computing_data_collection 'CrysAlisPro 1.171.39.46 (Rigaku OD, 2018)'
_computing_data_reduction 'CrysAlisPro 1.171.39.46 (Rigaku OD, 2018)'
_computing_molecular_graphics 'Olex2 1.5 (Dolomanov et al., 2009)'
_computing_publication_material 'Olex2 1.5 (Dolomanov et al., 2009)'
_computing_structure_refinement 'SHELXL 2016/6 (Sheldrick, 2015)'
_computing_structure_solution 'SHELXT 2014/5 (Sheldrick, 2014)'
_diffrn_ambient_temperature 296.15
_diffrn_detector_area_resol_mean 16.1827
_diffrn_detector_type Sapphire3
_diffrn_measured_fraction_theta_full 0.998
_diffrn_measured_fraction_theta_max 0.998
_diffrn_measurement_details
;
List of Runs (angles in degrees, time in seconds):

  # Type    Start    End  Width  t~exp~   \w     \q     \k     \f   Frames
--------------------------------------------------------------------------
  1  \w     -7.00  20.00   1.00   50.00    --  -19.28 -99.00   0.00   27
  2  \w    -25.00   1.00   1.00   50.00    --  -19.28 -99.00 -60.00   26
  3  \w    -47.00  39.00   1.00   50.00    --   20.53 -57.00 -30.00   86
  4  \w     53.00  81.00   1.00   50.00    --   20.53 178.00   0.00   28
  5  \w    -14.00  89.00   1.00   50.00    --   20.53  19.00 150.00  103
  6  \w    -20.00  61.00   1.00   50.00    --   20.53 -99.00-150.00   81
  7  \w     24.00  49.00   1.00   50.00    --   20.53 -77.00  90.00   25
;
_diffrn_measurement_device 'four-circle diffractometer'
_diffrn_measurement_device_type 'Xcalibur, Sapphire3'
_diffrn_measurement_method '\w scans'
_diffrn_radiation_type MoK\a
_diffrn_radiation_wavelength 0.71073
_diffrn_reflns_av_R_equivalents 0.0636
_diffrn_reflns_av_unetI/netI 0.0432
_diffrn_reflns_Laue_measured_fraction_full 0.998
_diffrn_reflns_Laue_measured_fraction_max 0.998
_diffrn_reflns_limit_h_max 5
_diffrn_reflns_limit_h_min -5
_diffrn_reflns_limit_k_max 17
_diffrn_reflns_limit_k_min -17
_diffrn_reflns_limit_l_max 14
_diffrn_reflns_limit_l_min -14
_diffrn_reflns_number 5418
_diffrn_reflns_point_group_measured_fraction_full 0.998
_diffrn_reflns_point_group_measured_fraction_max 0.998
_diffrn_reflns_theta_full 24.995
_diffrn_reflns_theta_max 24.995
_diffrn_reflns_theta_min 3.226
_exptl_absorpt_coefficient_mu 0.104
_exptl_absorpt_correction_T_max 1.00000
_exptl_absorpt_correction_T_min 0.76993
_exptl_absorpt_correction_type multi-scan
_exptl_absorpt_process_details
;
CrysAlisPro 1.171.39.46 (Rigaku Oxford Diffraction, 2018)
Empirical absorption correction using spherical harmonics,
 implemented in SCALE3 ABSPACK scaling algorithm.
;
_exptl_crystal_colour colourless
_exptl_crystal_colour_primary colourless
_exptl_crystal_density_diffrn 1.444
_exptl_crystal_description needle
_exptl_crystal_F_000 392
_exptl_crystal_size_max 0.2
_exptl_crystal_size_mid 0.05
_exptl_crystal_size_min 0.05
_refine_diff_density_max 0.152
_refine_diff_density_min -0.180
_refine_diff_density_rms 0.045
_refine_ls_extinction_method none
_refine_ls_goodness_of_fit_ref 1.040
_refine_ls_hydrogen_treatment mixed
_refine_ls_matrix_type full
_refine_ls_number_parameters 138
_refine_ls_number_reflns 1523
_refine_ls_number_restraints 0
_refine_ls_restrained_S_all 1.040
_refine_ls_R_factor_all 0.0618
_refine_ls_R_factor_gt 0.0495
_refine_ls_shift/su_max 0.001
_refine_ls_shift/su_mean 0.000
_refine_ls_structure_factor_coef Fsqd
_refine_ls_weighting_details 'w=1/[\s^2^(Fo^2^)+(0.0840P)^2^+0.0891P] where P=(Fo^2^+2Fc^2^)/3'
_refine_ls_weighting_scheme calc
_refine_ls_wR_factor_gt 0.1397
_refine_ls_wR_factor_ref 0.1556
_reflns_Friedel_coverage 0.000
_reflns_number_gt 1186
_reflns_number_total 1523
_reflns_threshold_expression 'I > 2\s(I)'
_cod_data_source_file xk5104sup1.cif
_cod_data_source_block 1m
_cod_database_code 2312376
_shelx_shelxl_version_number 2016/6
_shelx_space_group_comment
;
The symmetry employed for this shelxl refinement is uniquely defined
by the following loop, which should always be used as a source of
symmetry information in preference to the above space-group names.
They are only intended as comments.
;
_shelx_estimated_absorpt_t_max 0.995
_shelx_estimated_absorpt_t_min 0.980
_olex2_refinement_description
;
1. Fixed Uiso
 At 1.2 times of:
  All C(H) groups, All N(H) groups
2.a Aromatic/amide H refined with riding coordinates:
 C7(H7), C5(H5), C2(H2), C4(H4), C3(H3)
;
_olex2_submission_special_instructions 'No special instructions were received'
_oxdiff_exptl_absorpt_empirical_details
;
Empirical correction (ABSPACK) includes:
- Absorption correction using spherical harmonics
- Frame scaling
- Detector area scaling
;

loop_
_space_group_symop_operation_xyz
'x, y, z'
'-x, y+1/2, -z+1/2'
'-x, -y, -z'
'x, -y-1/2, z-1/2'

loop_
_atom_site_label
_atom_site_type_symbol
_atom_site_fract_x
_atom_site_fract_y
_atom_site_fract_z
_atom_site_U_iso_or_equiv
_atom_site_adp_type
_atom_site_occupancy
_atom_site_site_symmetry_order
_atom_site_calc_flag
_atom_site_refinement_flags_posn
_atom_site_refinement_flags_adp
_atom_site_refinement_flags_occupancy
_atom_site_disorder_assembly
_atom_site_disorder_group
O1 O 0.7329(3) 0.28954(9) 0.23738(10) 0.0471(4) Uani 1 1 d . . . . .
O2 O 0.2571(3) 0.40696(10) 0.53312(12) 0.0564(5) Uani 1 1 d . . . . .
N2 N 0.1336(4) 0.46744(13) 0.37184(18) 0.0522(5) Uani 1 1 d . . . . .
H2A H 0.019(6) 0.5093(18) 0.399(2) 0.076(8) Uiso 1 1 d . . . . .
H2B H 0.167(5) 0.4681(16) 0.303(2) 0.066(7) Uiso 1 1 d . . . . .
N1 N 0.4119(4) 0.40271(13) 0.20494(16) 0.0538(5) Uani 1 1 d . . . . .
H1 H 0.469(5) 0.3908(16) 0.138(2) 0.065 Uiso 1 1 d . U . . .
C8 C 0.4909(4) 0.34895(12) 0.38711(15) 0.0362(5) Uani 1 1 d . . . . .
C6 C 0.8335(4) 0.22509(12) 0.41197(15) 0.0385(5) Uani 1 1 d . . . . .
C9 C 0.5376(4) 0.34987(12) 0.27331(15) 0.0392(5) Uani 1 1 d . . . . .
C1 C 0.8784(4) 0.22807(13) 0.30390(15) 0.0390(5) Uani 1 1 d . . . . .
C10 C 0.2839(4) 0.41142(12) 0.43620(16) 0.0404(5) Uani 1 1 d . . . . .
C7 C 0.6344(4) 0.28893(13) 0.45161(15) 0.0392(5) Uani 1 1 d . . . . .
H7 H 0.604111 0.288646 0.524144 0.047 Uiso 1 1 calc R U . . .
C5 C 0.9822(4) 0.15972(14) 0.47483(17) 0.0468(5) Uani 1 1 d . . . . .
H5 H 0.957114 0.155884 0.547645 0.056 Uiso 1 1 calc R U . . .
C2 C 1.0656(4) 0.17065(14) 0.25750(18) 0.0489(6) Uani 1 1 d . . . . .
H2 H 1.093822 0.174866 0.184954 0.059 Uiso 1 1 calc R U . . .
C4 C 1.1661(4) 0.10095(14) 0.4289(2) 0.0524(6) Uani 1 1 d . . . . .
H4 H 1.262168 0.056755 0.470630 0.063 Uiso 1 1 calc R U . . .
C3 C 1.2085(5) 0.10741(14) 0.3208(2) 0.0541(6) Uani 1 1 d . . . . .
H3 H 1.335902 0.068186 0.290897 0.065 Uiso 1 1 calc R U . . .

loop_
_atom_site_aniso_label
_atom_site_aniso_U_11
_atom_site_aniso_U_22
_atom_site_aniso_U_33
_atom_site_aniso_U_23
_atom_site_aniso_U_13
_atom_site_aniso_U_12
O1 0.0541(9) 0.0525(9) 0.0354(8) -0.0010(6) 0.0073(6) 0.0065(6)
O2 0.0663(10) 0.0634(10) 0.0413(10) 0.0049(7) 0.0156(7) 0.0192(7)
N2 0.0566(11) 0.0549(12) 0.0455(12) 0.0059(9) 0.0074(9) 0.0155(9)
N1 0.0642(12) 0.0602(12) 0.0371(11) 0.0080(9) 0.0045(9) 0.0100(9)
C8 0.0343(9) 0.0366(10) 0.0379(11) -0.0006(8) 0.0049(8) -0.0026(7)
C6 0.0364(10) 0.0397(11) 0.0397(11) -0.0036(8) 0.0042(8) -0.0018(8)
C9 0.0401(10) 0.0397(11) 0.0380(11) -0.0020(8) 0.0035(8) -0.0033(8)
C1 0.0377(10) 0.0393(10) 0.0397(11) -0.0041(8) 0.0015(8) -0.0021(8)
C10 0.0404(10) 0.0419(11) 0.0392(12) 0.0015(8) 0.0056(8) -0.0017(8)
C7 0.0402(10) 0.0458(11) 0.0323(10) -0.0029(8) 0.0068(8) -0.0048(8)
C5 0.0456(11) 0.0498(12) 0.0448(12) 0.0018(9) 0.0028(9) 0.0030(9)
C2 0.0500(12) 0.0502(12) 0.0470(12) -0.0125(10) 0.0076(9) 0.0018(9)
C4 0.0496(12) 0.0445(12) 0.0621(15) -0.0017(10) -0.0032(10) 0.0088(9)
C3 0.0510(12) 0.0476(13) 0.0642(16) -0.0172(11) 0.0072(10) 0.0057(10)

loop_
_atom_type_symbol
_atom_type_description
_atom_type_scat_dispersion_real
_atom_type_scat_dispersion_imag
_atom_type_scat_source
C C 0.0033 0.0016 'International Tables Vol C Tables 4.2.6.8 and 6.1.1.4'
H H 0.0000 0.0000 'International Tables Vol C Tables 4.2.6.8 and 6.1.1.4'
N N 0.0061 0.0033 'International Tables Vol C Tables 4.2.6.8 and 6.1.1.4'
O O 0.0106 0.0060 'International Tables Vol C Tables 4.2.6.8 and 6.1.1.4'

loop_
_geom_angle_atom_site_label_1
_geom_angle_atom_site_label_2
_geom_angle_atom_site_label_3
_geom_angle
_geom_angle_site_symmetry_1
_geom_angle_site_symmetry_3
_geom_angle_publ_flag
C9 O1 C1 122.66(15) . . ?
H2A N2 H2B 121(2) . . ?
C10 N2 H2A 120.2(18) . . ?
C10 N2 H2B 118.2(16) . . ?
C9 N1 H1 110.5(15) . . ?
C9 C8 C10 122.86(17) . . ?
C7 C8 C9 119.25(17) . . ?
C7 C8 C10 117.88(17) . . ?
C1 C6 C7 117.75(17) . . ?
C1 C6 C5 117.79(17) . . ?
C5 C6 C7 124.46(18) . . ?
O1 C9 C8 117.72(16) . . ?
N1 C9 O1 117.60(18) . . ?
N1 C9 C8 124.67(18) . . ?
O1 C1 C6 120.47(17) . . ?
O1 C1 C2 116.85(17) . . ?
C2 C1 C6 122.68(18) . . ?
O2 C10 N2 123.09(19) . . ?
O2 C10 C8 119.13(17) . . ?
N2 C10 C8 117.77(19) . . ?
C8 C7 C6 122.12(18) . . ?
C8 C7 H7 118.9 . . ?
C6 C7 H7 118.9 . . ?
C6 C5 H5 120.0 . . ?
C4 C5 C6 120.0(2) . . ?
C4 C5 H5 120.0 . . ?
C1 C2 H2 120.8 . . ?
C3 C2 C1 118.3(2) . . ?
C3 C2 H2 120.8 . . ?
C5 C4 H4 119.9 . . ?
C5 C4 C3 120.3(2) . . ?
C3 C4 H4 119.9 . . ?
C2 C3 C4 120.87(19) . . ?
C2 C3 H3 119.6 . . ?
C4 C3 H3 119.6 . . ?

loop_
_geom_bond_atom_site_label_1
_geom_bond_atom_site_label_2
_geom_bond_distance
_geom_bond_site_symmetry_2
_geom_bond_publ_flag
O1 C9 1.377(2) . ?
O1 C1 1.377(2) . ?
O2 C10 1.232(2) . ?
N2 H2A 0.90(3) . ?
N2 H2B 0.88(3) . ?
N2 C10 1.322(3) . ?
N1 H1 0.92(3) . ?
N1 C9 1.270(2) . ?
C8 C9 1.458(3) . ?
C8 C10 1.503(3) . ?
C8 C7 1.345(3) . ?
C6 C1 1.386(3) . ?
C6 C7 1.440(3) . ?
C6 C5 1.398(3) . ?
C1 C2 1.379(3) . ?
C7 H7 0.9300 . ?
C5 H5 0.9300 . ?
C5 C4 1.378(3) . ?
C2 H2 0.9300 . ?
C2 C3 1.366(3) . ?
C4 H4 0.9300 . ?
C4 C3 1.387(3) . ?
C3 H3 0.9300 . ?

loop_
_geom_torsion_atom_site_label_1
_geom_torsion_atom_site_label_2
_geom_torsion_atom_site_label_3
_geom_torsion_atom_site_label_4
_geom_torsion
_geom_torsion_site_symmetry_1
_geom_torsion_site_symmetry_2
_geom_torsion_site_symmetry_3
_geom_torsion_site_symmetry_4
_geom_torsion_publ_flag
O1 C1 C2 C3 -178.51(17) . . . . ?
C6 C1 C2 C3 1.1(3) . . . . ?
C6 C5 C4 C3 1.2(3) . . . . ?
C9 O1 C1 C6 -0.4(3) . . . . ?
C9 O1 C1 C2 179.21(15) . . . . ?
C9 C8 C10 O2 -179.65(17) . . . . ?
C9 C8 C10 N2 1.9(3) . . . . ?
C9 C8 C7 C6 -0.1(3) . . . . ?
C1 O1 C9 N1 -178.89(16) . . . . ?
C1 O1 C9 C8 1.5(2) . . . . ?
C1 C6 C7 C8 1.1(3) . . . . ?
C1 C6 C5 C4 0.0(3) . . . . ?
C1 C2 C3 C4 0.1(3) . . . . ?
C10 C8 C9 O1 179.95(15) . . . . ?
C10 C8 C9 N1 0.3(3) . . . . ?
C10 C8 C7 C6 178.84(16) . . . . ?
C7 C8 C9 O1 -1.2(3) . . . . ?
C7 C8 C9 N1 179.17(18) . . . . ?
C7 C8 C10 O2 1.5(3) . . . . ?
C7 C8 C10 N2 -176.95(17) . . . . ?
C7 C6 C1 O1 -0.9(3) . . . . ?
C7 C6 C1 C2 179.51(17) . . . . ?
C7 C6 C5 C4 179.27(18) . . . . ?
C5 C6 C1 O1 178.46(15) . . . . ?
C5 C6 C1 C2 -1.1(3) . . . . ?
C5 C6 C7 C8 -178.18(17) . . . . ?
C5 C4 C3 C2 -1.3(3) . . . . ?

_cod_database_fobs_code 2312376
